data_7062594
loop_
_publ_author_name
'Shyam, Tandrim'
'Ghosh, Subhasis'
'Maji, Sangita'
'Mandal, Prosenjit'
'Das, Debasis'

_publ_section_title
;
 Solvent dependent ESIPT-based probe for optical recognition of Zr(iv) and
 Zn(ii)
;
_journal_issue 30
_journal_name_full 'New Journal of Chemistry'
_journal_page_first 14315
_journal_page_last 14322
_journal_paper_doi 10.1039/D3NJ01738A
_journal_volume 47
_journal_year 2023
_chemical_formula_sum 'C25 H30 N2 O'
_chemical_formula_weight 374.51
_space_group_crystal_system triclinic
_space_group_IT_number 2
_space_group_name_Hall '-P 1'
_space_group_name_H-M_alt 'P -1'
_atom_sites_solution_hydrogens geom
_audit_creation_method SHELXL-2018/3
_audit_update_record
;
2020-01-23 deposited with the CCDC.	2023-06-06 downloaded from the CCDC.
;
_cell_angle_alpha 68.55(3)
_cell_angle_beta 73.114(19)
_cell_angle_gamma 68.923(18)
_cell_formula_units_Z 2
_cell_length_a 9.602(7)
_cell_length_b 9.726(8)
_cell_length_c 13.486(12)
_cell_measurement_reflns_used 4061
_cell_measurement_temperature 296(2)
_cell_measurement_theta_max 28.377
_cell_measurement_theta_min 2.03
_cell_volume 1075.3(15)
_computing_structure_refinement 'SHELXL-2018/3 (Sheldrick, 2018)'
_computing_structure_solution 'SHELXT 2014/5 (Sheldrick, 2014)'
_diffrn_ambient_temperature 296(2)
_diffrn_measured_fraction_theta_full 0.997
_diffrn_measured_fraction_theta_max 0.991
_diffrn_measurement_device_type CCD
_diffrn_radiation_type MoK\a
_diffrn_radiation_wavelength 0.71073
_diffrn_reflns_av_R_equivalents 0.0203
_diffrn_reflns_av_unetI/netI 0.0190
_diffrn_reflns_Laue_measured_fraction_full 0.997
_diffrn_reflns_Laue_measured_fraction_max 0.991
_diffrn_reflns_limit_h_max 12
_diffrn_reflns_limit_h_min -12
_diffrn_reflns_limit_k_max 12
_diffrn_reflns_limit_k_min -12
_diffrn_reflns_limit_l_max 17
_diffrn_reflns_limit_l_min -17
_diffrn_reflns_number 20048
_diffrn_reflns_point_group_measured_fraction_full 0.997
_diffrn_reflns_point_group_measured_fraction_max 0.991
_diffrn_reflns_theta_full 25.242
_diffrn_reflns_theta_max 28.377
_diffrn_reflns_theta_min 1.650
_exptl_absorpt_coefficient_mu 0.070
_exptl_absorpt_correction_T_max 0.7457
_exptl_absorpt_correction_T_min 0.7031
_exptl_absorpt_correction_type multi-scan
_exptl_absorpt_process_details
;
 SADABS 2016/2: Krause, L., Herbst-Irmer, R., Sheldrick G.M. & Stalke D.,
 J. Appl. Cryst. 48 (2015) 3-10
;
_exptl_crystal_colour YELLOW
_exptl_crystal_density_diffrn 1.157
_exptl_crystal_description BLOCK
_exptl_crystal_F_000 404
_exptl_crystal_recrystallization_method 'Re-crystallisation from solvent: Ethanol'
_refine_diff_density_max 0.255
_refine_diff_density_min -0.249
_refine_diff_density_rms 0.053
_refine_ls_extinction_method none
_refine_ls_goodness_of_fit_ref 1.222
_refine_ls_hydrogen_treatment constr
_refine_ls_matrix_type full
_refine_ls_number_parameters 255
_refine_ls_number_reflns 5323
_refine_ls_number_restraints 0
_refine_ls_restrained_S_all 1.222
_refine_ls_R_factor_all 0.0647
_refine_ls_R_factor_gt 0.0475
_refine_ls_shift/su_max 0.100
_refine_ls_shift/su_mean 0.080
_refine_ls_structure_factor_coef Fsqd
_refine_ls_weighting_details 'w=1/[\s^2^(Fo^2^)+(0.1000P)^2^] where P=(Fo^2^+2Fc^2^)/3'
_refine_ls_weighting_scheme calc
_refine_ls_wR_factor_gt 0.1523
_refine_ls_wR_factor_ref 0.1712
_reflns_Friedel_coverage 0.000
_reflns_number_gt 4061
_reflns_number_total 5372
_reflns_threshold_expression 'I > 2\s(I)'
_cod_data_source_file d3nj01738a2.cif
_cod_data_source_block TS33_0m_a
_cod_depositor_comments 'Adding full bibliography for 7062594.cif.'
_cod_original_cell_volume 1075.4(16)
_cod_database_code 7062594
_shelx_shelxl_version_number 2018/3
_shelx_space_group_comment
;
The symmetry employed for this shelxl refinement is uniquely defined
by the following loop, which should always be used as a source of
symmetry information in preference to the above space-group names.
They are only intended as comments.
;

loop_
_space_group_symop_operation_xyz
'x, y, z'
'-x, -y, -z'

loop_
_atom_site_label
_atom_site_type_symbol
_atom_site_fract_x
_atom_site_fract_y
_atom_site_fract_z
_atom_site_U_iso_or_equiv
_atom_site_adp_type
_atom_site_occupancy
_atom_site_site_symmetry_order
_atom_site_calc_flag
_atom_site_refinement_flags_posn
_atom_site_refinement_flags_adp
_atom_site_refinement_flags_occupancy
_atom_site_disorder_assembly
_atom_site_disorder_group
O001 O 0.35927(9) 0.79617(10) 0.49411(7) 0.0506(3) Uani 1 1 d . . . . .
H001 H 0.422211 0.830316 0.444275 0.076 Uiso 1 1 calc R U . . .
N002 N 0.10268(10) 0.58624(12) 0.76412(8) 0.0455(3) Uani 1 1 d . . . . .
N003 N 0.62431(11) 0.82219(12) 0.38883(8) 0.0446(3) Uani 1 1 d . . . . .
C18 C 0.43060(12) 0.66703(13) 0.56285(9) 0.0376(3) Uani 1 1 d . . . . .
C5 C -0.06383(12) 0.64556(13) 0.78885(9) 0.0396(3) Uani 1 1 d . . . . .
C12 C 0.34503(12) 0.58735(13) 0.65354(9) 0.0371(3) Uani 1 1 d . . . . .
C13 C 0.41970(13) 0.45293(13) 0.72258(9) 0.0396(3) Uani 1 1 d . . . . .
H13 H 0.362219 0.400440 0.782884 0.048 Uiso 1 1 calc R U . . .
C11 C 0.17877(12) 0.64591(13) 0.67604(9) 0.0389(3) Uani 1 1 d . . . . .
H11 H 0.129115 0.728308 0.624371 0.047 Uiso 1 1 calc R U . . .
C17 C 0.58982(13) 0.61343(13) 0.54637(9) 0.0402(3) Uani 1 1 d . . . . .
C15 C 0.57610(13) 0.39303(14) 0.70597(10) 0.0429(3) Uani 1 1 d . . . . .
C23 C 0.72009(12) 0.91084(14) 0.30056(9) 0.0413(3) Uani 1 1 d . . . . .
C19 C 0.68210(13) 0.70092(14) 0.45832(10) 0.0449(3) Uani 1 1 d . . . . .
H19 H 0.787027 0.666674 0.452883 0.054 Uiso 1 1 calc R U . . .
C6 C -0.10235(14) 0.71391(17) 0.88261(10) 0.0501(3) Uani 1 1 d . . . . .
H6A H -0.045001 0.641557 0.938488 0.060 Uiso 1 1 calc R U . . .
H6AB H -0.071743 0.807727 0.856616 0.060 Uiso 1 1 calc R U . . .
C3 C -0.13067(13) 0.76262(15) 0.69660(10) 0.0469(3) Uani 1 1 d . . . . .
C16 C 0.65876(13) 0.47729(15) 0.61785(10) 0.0454(3) Uani 1 1 d . . . . .
H16 H 0.764186 0.441338 0.606192 0.054 Uiso 1 1 calc R U . . .
C10 C -0.12641(13) 0.50638(15) 0.82598(11) 0.0496(3) Uani 1 1 d . . . . .
H10A H -0.109937 0.469454 0.764550 0.060 Uiso 1 1 calc R U . . .
H10B H -0.071123 0.423988 0.879644 0.060 Uiso 1 1 calc R U . . .
C28 C 0.62498(14) 1.07849(14) 0.27108(11) 0.0489(3) Uani 1 1 d . . . . .
H28A H 0.528567 1.084195 0.258092 0.059 Uiso 1 1 calc R U . . .
H28B H 0.604281 1.118653 0.331584 0.059 Uiso 1 1 calc R U . . .
C29 C 0.76174(15) 0.85002(15) 0.20270(10) 0.0490(3) Uani 1 1 d . . . . .
H29A H 0.670045 0.850177 0.185921 0.059 Uiso 1 1 calc R U . . .
H29B H 0.825975 0.744567 0.220483 0.059 Uiso 1 1 calc R U . . .
C20 C 0.85801(15) 0.89825(17) 0.33380(10) 0.0526(3) Uani 1 1 d . . . . .
C7 C -0.27092(15) 0.75014(19) 0.93163(12) 0.0578(4) Uani 1 1 d . . . . .
H7A H -0.327862 0.831565 0.878491 0.069 Uiso 1 1 calc R U . . .
H7AB H -0.288542 0.786562 0.993480 0.069 Uiso 1 1 calc R U . . .
C26 C 0.84475(17) 0.94847(18) 0.10362(11) 0.0576(4) Uani 1 1 d . . . . .
H26A H 0.940242 0.942252 0.118338 0.069 Uiso 1 1 calc R U . . .
H26B H 0.866988 0.909255 0.042449 0.069 Uiso 1 1 calc R U . . .
C14 C 0.65104(16) 0.24212(17) 0.77920(12) 0.0604(4) Uani 1 1 d . . . . .
H14A H 0.668536 0.160939 0.748775 0.091 Uiso 1 1 calc R U . . .
H14B H 0.586473 0.223441 0.849066 0.091 Uiso 1 1 calc R U . . .
H14C H 0.746190 0.245188 0.786738 0.091 Uiso 1 1 calc R U . . .
C22 C 0.70422(16) 1.17777(16) 0.17090(12) 0.0576(4) Uani 1 1 d . . . . .
H22A H 0.636885 1.281616 0.151995 0.069 Uiso 1 1 calc R U . . .
H22B H 0.794132 1.182912 0.186857 0.069 Uiso 1 1 calc R U . . .
C9 C -0.29449(15) 0.54558(17) 0.87414(12) 0.0584(4) Uani 1 1 d . . . . .
H9A H -0.351128 0.620925 0.818687 0.070 Uiso 1 1 calc R U . . .
H9AB H -0.328066 0.453635 0.899214 0.070 Uiso 1 1 calc R U . . .
C27 C 0.74930(18) 1.11406(19) 0.07583(12) 0.0648(4) Uani 1 1 d . . . . .
H27A H 0.806039 1.175544 0.015192 0.078 Uiso 1 1 calc R U . . .
H27B H 0.658612 1.121226 0.053941 0.078 Uiso 1 1 calc R U . . .
C8 C -0.32643(16) 0.60924(19) 0.96726(12) 0.0629(4) Uani 1 1 d . . . . .
H8A H -0.276197 0.531068 1.025133 0.075 Uiso 1 1 calc R U . . .
H8AB H -0.434776 0.636428 0.995081 0.075 Uiso 1 1 calc R U . . .
C4 C -0.18384(17) 0.8564(2) 0.62355(12) 0.0673(4) Uani 1 1 d . . . . .
H4 H -0.226204 0.931032 0.565355 0.081 Uiso 1 1 calc R U . . .
C21 C 0.96643(18) 0.8929(2) 0.36020(14) 0.0760(5) Uani 1 1 d . . . . .
H21 H 1.052386 0.888626 0.381134 0.091 Uiso 1 1 calc R U . . .

loop_
_atom_site_aniso_label
_atom_site_aniso_U_11
_atom_site_aniso_U_22
_atom_site_aniso_U_33
_atom_site_aniso_U_23
_atom_site_aniso_U_13
_atom_site_aniso_U_12
O001 0.0419(5) 0.0446(5) 0.0444(5) 0.0009(4) 0.0058(4) -0.0136(4)
N002 0.0340(5) 0.0507(6) 0.0405(5) -0.0032(5) 0.0013(4) -0.0160(4)
N003 0.0414(5) 0.0458(6) 0.0403(5) -0.0105(5) 0.0105(4) -0.0217(4)
C18 0.0402(6) 0.0340(6) 0.0342(6) -0.0102(5) 0.0040(4) -0.0140(4)
C5 0.0320(5) 0.0433(6) 0.0355(6) -0.0037(5) 0.0003(4) -0.0148(5)
C12 0.0377(6) 0.0379(6) 0.0346(6) -0.0126(5) 0.0050(4) -0.0167(5)
C13 0.0421(6) 0.0386(6) 0.0358(6) -0.0098(5) 0.0044(4) -0.0190(5)
C11 0.0385(6) 0.0375(6) 0.0362(6) -0.0076(5) 0.0016(4) -0.0154(5)
C17 0.0394(6) 0.0404(6) 0.0369(6) -0.0125(5) 0.0071(4) -0.0167(5)
C15 0.0429(6) 0.0407(6) 0.0400(6) -0.0099(5) -0.0007(5) -0.0134(5)
C23 0.0384(6) 0.0416(6) 0.0387(6) -0.0111(5) 0.0103(4) -0.0199(5)
C19 0.0378(6) 0.0457(7) 0.0454(7) -0.0138(6) 0.0090(5) -0.0180(5)
C6 0.0444(7) 0.0640(8) 0.0441(7) -0.0149(6) -0.0021(5) -0.0237(6)
C3 0.0383(6) 0.0525(7) 0.0406(7) -0.0074(6) 0.0001(5) -0.0145(5)
C16 0.0356(6) 0.0460(7) 0.0474(7) -0.0135(5) 0.0037(5) -0.0125(5)
C10 0.0422(7) 0.0449(7) 0.0558(8) -0.0108(6) 0.0013(5) -0.0179(5)
C28 0.0461(7) 0.0425(7) 0.0538(8) -0.0165(6) 0.0078(5) -0.0186(5)
C29 0.0530(7) 0.0448(7) 0.0474(7) -0.0181(6) 0.0112(5) -0.0232(6)
C20 0.0460(7) 0.0604(8) 0.0453(7) -0.0114(6) 0.0088(5) -0.0259(6)
C7 0.0469(7) 0.0749(10) 0.0524(8) -0.0289(7) 0.0072(6) -0.0205(7)
C26 0.0645(8) 0.0674(9) 0.0412(7) -0.0198(6) 0.0143(6) -0.0340(7)
C14 0.0520(8) 0.0520(8) 0.0564(8) -0.0015(6) -0.0035(6) -0.0106(6)
C22 0.0527(7) 0.0412(7) 0.0681(9) -0.0048(6) 0.0008(6) -0.0219(6)
C9 0.0413(7) 0.0577(8) 0.0725(9) -0.0145(7) 0.0048(6) -0.0265(6)
C27 0.0656(9) 0.0681(10) 0.0486(8) 0.0028(7) 0.0011(6) -0.0345(8)
C8 0.0428(7) 0.0762(10) 0.0568(9) -0.0134(7) 0.0123(6) -0.0254(7)
C4 0.0564(8) 0.0732(10) 0.0455(8) -0.0006(7) -0.0090(6) -0.0053(7)
C21 0.0533(9) 0.1115(14) 0.0670(10) -0.0246(10) 0.0028(7) -0.0402(9)

loop_
_atom_type_symbol
_atom_type_description
_atom_type_scat_dispersion_real
_atom_type_scat_dispersion_imag
_atom_type_scat_source
C C 0.0033 0.0016 'International Tables Vol C Tables 4.2.6.8 and 6.1.1.4'
H H 0.0000 0.0000 'International Tables Vol C Tables 4.2.6.8 and 6.1.1.4'
N N 0.0061 0.0033 'International Tables Vol C Tables 4.2.6.8 and 6.1.1.4'
O O 0.0106 0.0060 'International Tables Vol C Tables 4.2.6.8 and 6.1.1.4'

loop_
_geom_angle_atom_site_label_1
_geom_angle_atom_site_label_2
_geom_angle_atom_site_label_3
_geom_angle
_geom_angle_site_symmetry_1
_geom_angle_site_symmetry_3
_geom_angle_publ_flag
C18 O001 H001 109.5 . . ?
C11 N002 C5 121.59(10) . . ?
C19 N003 C23 121.31(11) . . ?
O001 C18 C12 119.43(11) . . ?
O001 C18 C17 120.93(10) . . ?
C12 C18 C17 119.63(11) . . ?
N002 C5 C3 113.78(10) . . ?
N002 C5 C6 107.09(9) . . ?
C3 C5 C6 109.80(12) . . ?
N002 C5 C10 106.71(11) . . ?
C3 C5 C10 109.79(11) . . ?
C6 C5 C10 109.55(10) . . ?
C18 C12 C13 118.87(11) . . ?
C18 C12 C11 120.69(11) . . ?
C13 C12 C11 120.44(10) . . ?
C15 C13 C12 122.96(10) . . ?
C15 C13 H13 118.5 . . ?
C12 C13 H13 118.5 . . ?
N002 C11 C12 120.91(11) . . ?
N002 C11 H11 119.5 . . ?
C12 C11 H11 119.5 . . ?
C16 C17 C18 118.99(10) . . ?
C16 C17 C19 120.03(11) . . ?
C18 C17 C19 120.94(11) . . ?
C16 C15 C13 117.07(11) . . ?
C16 C15 C14 121.99(12) . . ?
C13 C15 C14 120.93(11) . . ?
C20 C23 N003 111.74(11) . . ?
C20 C23 C29 110.35(11) . . ?
N003 C23 C29 108.19(11) . . ?
C20 C23 C28 109.80(12) . . ?
N003 C23 C28 107.30(10) . . ?
C29 C23 C28 109.37(12) . . ?
N003 C19 C17 122.12(12) . . ?
N003 C19 H19 118.9 . . ?
C17 C19 H19 118.9 . . ?
C7 C6 C5 112.52(10) . . ?
C7 C6 H6A 109.1 . . ?
C5 C6 H6A 109.1 . . ?
C7 C6 H6AB 109.1 . . ?
C5 C6 H6AB 109.1 . . ?
H6A C6 H6AB 107.8 . . ?
C4 C3 C5 179.58(16) . . ?
C15 C16 C17 122.37(12) . . ?
C15 C16 H16 118.8 . . ?
C17 C16 H16 118.8 . . ?
C9 C10 C5 112.25(11) . . ?
C9 C10 H10A 109.1 . . ?
C5 C10 H10A 109.2 . . ?
C9 C10 H10B 109.2 . . ?
C5 C10 H10B 109.2 . . ?
H10A C10 H10B 107.9 . . ?
C22 C28 C23 112.08(11) . . ?
C22 C28 H28A 109.2 . . ?
C23 C28 H28A 109.2 . . ?
C22 C28 H28B 109.2 . . ?
C23 C28 H28B 109.2 . . ?
H28A C28 H28B 107.9 . . ?
C23 C29 C26 111.31(12) . . ?
C23 C29 H29A 109.4 . . ?
C26 C29 H29A 109.4 . . ?
C23 C29 H29B 109.4 . . ?
C26 C29 H29B 109.4 . . ?
H29A C29 H29B 108.0 . . ?
C21 C20 C23 177.95(17) . . ?
C6 C7 C8 111.12(13) . . ?
C6 C7 H7A 109.4 . . ?
C8 C7 H7A 109.4 . . ?
C6 C7 H7AB 109.4 . . ?
C8 C7 H7AB 109.4 . . ?
H7A C7 H7AB 108.0 . . ?
C27 C26 C29 110.59(12) . . ?
C27 C26 H26A 109.5 . . ?
C29 C26 H26A 109.5 . . ?
C27 C26 H26B 109.5 . . ?
C29 C26 H26B 109.5 . . ?
H26A C26 H26B 108.1 . . ?
C15 C14 H14A 109.5 . . ?
C15 C14 H14B 109.5 . . ?
H14A C14 H14B 109.5 . . ?
C15 C14 H14C 109.5 . . ?
H14A C14 H14C 109.5 . . ?
H14B C14 H14C 109.5 . . ?
C27 C22 C28 111.56(13) . . ?
C27 C22 H22A 109.3 . . ?
C28 C22 H22A 109.3 . . ?
C27 C22 H22B 109.3 . . ?
C28 C22 H22B 109.3 . . ?
H22A C22 H22B 108.0 . . ?
C8 C9 C10 111.09(12) . . ?
C8 C9 H9A 109.4 . . ?
C10 C9 H9A 109.4 . . ?
C8 C9 H9AB 109.4 . . ?
C10 C9 H9AB 109.4 . . ?
H9A C9 H9AB 108.0 . . ?
C22 C27 C26 111.53(13) . . ?
C22 C27 H27A 109.3 . . ?
C26 C27 H27A 109.3 . . ?
C22 C27 H27B 109.3 . . ?
C26 C27 H27B 109.3 . . ?
H27A C27 H27B 108.0 . . ?
C9 C8 C7 110.77(12) . . ?
C9 C8 H8A 109.5 . . ?
C7 C8 H8A 109.5 . . ?
C9 C8 H8AB 109.5 . . ?
C7 C8 H8AB 109.5 . . ?
H8A C8 H8AB 108.1 . . ?
C3 C4 H4 180.0 . . ?
C20 C21 H21 180.0 . . ?

loop_
_geom_bond_atom_site_label_1
_geom_bond_atom_site_label_2
_geom_bond_distance
_geom_bond_site_symmetry_2
_geom_bond_publ_flag
O001 C18 1.3434(16) . ?
O001 H001 0.8200 . ?
N002 C11 1.2563(16) . ?
N002 C5 1.4724(18) . ?
N003 C19 1.2650(17) . ?
N003 C23 1.4799(15) . ?
C18 C12 1.3973(16) . ?
C18 C17 1.4045(19) . ?
C5 C3 1.4691(19) . ?
C5 C6 1.531(2) . ?
C5 C10 1.536(2) . ?
C12 C13 1.3834(18) . ?
C12 C11 1.4683(19) . ?
C13 C15 1.3840(19) . ?
C13 H13 0.9300 . ?
C11 H11 0.9300 . ?
C17 C16 1.3883(19) . ?
C17 C19 1.4530(17) . ?
C15 C16 1.3862(18) . ?
C15 C14 1.497(2) . ?
C23 C20 1.469(2) . ?
C23 C29 1.532(2) . ?
C23 C28 1.522(2) . ?
C19 H19 0.9300 . ?
C6 C7 1.523(2) . ?
C6 H6A 0.9700 . ?
C6 H6AB 0.9700 . ?
C3 C4 1.1675(19) . ?
C16 H16 0.9300 . ?
C10 C9 1.517(2) . ?
C10 H10A 0.9700 . ?
C10 H10B 0.9700 . ?
C28 C22 1.521(2) . ?
C28 H28A 0.9700 . ?
C28 H28B 0.9700 . ?
C29 C26 1.5272(19) . ?
C29 H29A 0.9700 . ?
C29 H29B 0.9700 . ?
C20 C21 1.173(2) . ?
C7 C8 1.513(2) . ?
C7 H7A 0.9700 . ?
C7 H7AB 0.9700 . ?
C26 C27 1.507(3) . ?
C26 H26A 0.9700 . ?
C26 H26B 0.9700 . ?
C14 H14A 0.9600 . ?
C14 H14B 0.9600 . ?
C14 H14C 0.9600 . ?
C22 C27 1.510(3) . ?
C22 H22A 0.9700 . ?
C22 H22B 0.9700 . ?
C9 C8 1.504(2) . ?
C9 H9A 0.9700 . ?
C9 H9AB 0.9700 . ?
C27 H27A 0.9700 . ?
C27 H27B 0.9700 . ?
C8 H8A 0.9700 . ?
C8 H8AB 0.9700 . ?
C4 H4 0.9300 . ?
C21 H21 0.9300 . ?
